data_4031519
loop_
_publ_author_name
'Quinones, H.'
'Baggio, S.'

_publ_section_title
;
 The crystal structure of zinc sulphite dihydrate
;
_journal_name_full 'Journal of Inorganic and Nuclear Chemistry'
_journal_page_first 2153
_journal_page_last 2159
_journal_volume 34
_journal_year 1972
_chemical_formula_sum 'H4 O5 S Zn'
_chemical_name_systematic 'Zn S O3 (H2 O)2'
_space_group_IT_number 2
_symmetry_space_group_name_Hall '-P 1'
_symmetry_space_group_name_H-M 'P -1'
_cell_angle_alpha 88.4
_cell_angle_beta 90.1
_cell_angle_gamma 93.7
_cell_formula_units_Z 4
_cell_length_a 7.553
_cell_length_b 7.652
_cell_length_c 9.083
_cell_volume 523.659
_citation_journal_id_ASTM JINCAO
_cod_data_source_file Quinones_JINCAO_1972_205.cif
_cod_data_source_block H4O5S1Zn1
_cod_original_cell_volume 523.6586
_cod_original_formula_sum 'H4 O5 S1 Zn1'
_cod_database_code 4031519

loop_
_symmetry_equiv_pos_as_xyz
x,y,z
-x,-y,-z

loop_
_atom_site_label
_atom_site_type_symbol
_atom_site_fract_x
_atom_site_fract_y
_atom_site_fract_z
_atom_site_occupancy
_atom_site_U_iso_or_equiv
O1 O-2 0.0109 0.7281 0.6286 1 0.0
O4 O-2 0.0787 0.2525 0.0498 1 0.0
Zn3 Zn+2 -0.0026 0.4899 0.2501 1 0.0
S1 S+4 0.157 0.7383 0.5062 1 0.0
Zn1 Zn+2 0 0 0 1 0.0
Zn2 Zn+2 0.5 0.5 0.5 1 0.0
S2 S+4 0.2415 0.3723 0.0173 1 0.0
O7 O-2 0.3689 0.26 0.4205 1 0.0
O5 O-2 0.2116 0.4551 0.8624 1 0.0
O6 O-2 0.2158 0.5233 0.1252 1 0.0
O10 O-2 0.2525 0.8899 0.0349 1 0.0
O3 O-2 0.2469 0.5717 0.5415 1 0.0
O2 O-2 0.0517 0.7 0.3631 1 0.0
O9 O-2 0.0827 0.0266 0.7838 1 0.0
O8 O-2 0.5034 0.6208 0.2923 1 0.0
